data_4035369
loop_
_publ_author_name
'Dong, Chao-Chen'
'Xiang, Jun-Feng'
'Xu, Li-Jin'
'Gong, Han-Yuan'

_publ_section_title
;
 From CO<sub>2</sub> to 4 H-Quinolizin-4-ones: A One-Pot Multicomponent
 Approach via Ag<sub>2</sub>O/Cs<sub>2</sub>CO<sub>3</sub> Orthogonal
 Tandem Catalysis.
;
_journal_issue 16
_journal_name_full 'The Journal of organic chemistry'
_journal_page_first 9561
_journal_page_last 9567
_journal_paper_doi 10.1021/acs.joc.8b01206
_journal_volume 83
_journal_year 2018
_chemical_formula_sum 'C14 H14 N2 O'
_chemical_formula_weight 226.27
_space_group_IT_number 2
_space_group_name_Hall '-P 1'
_space_group_name_H-M_alt 'P -1'
_symmetry_cell_setting triclinic
_symmetry_space_group_name_H-M 'P -1'
_atom_sites_solution_hydrogens geom
_atom_sites_solution_primary direct
_atom_sites_solution_secondary difmap
_audit_creation_method SHELXL-97
_cell_angle_alpha 97.466(4)
_cell_angle_beta 102.778(5)
_cell_angle_gamma 115.741(5)
_cell_formula_units_Z 2
_cell_length_a 7.1399(4)
_cell_length_b 7.7406(4)
_cell_length_c 12.1414(7)
_cell_measurement_reflns_used 2251
_cell_measurement_temperature 293(2)
_cell_measurement_theta_max 74.69
_cell_measurement_theta_min 6.57
_cell_volume 569.62(7)
_computing_cell_refinement 'CrysAlisPro 1.171.38.46 (Rigaku OD, 2015)'
_computing_data_collection 'CrysAlisPro 1.171.38.46 (Rigaku OD, 2015)'
_computing_data_reduction 'CrysAlisPro 1.171.38.46 (Rigaku OD, 2015)'
_computing_structure_refinement 'SHELXL-97 (Sheldrick, 1997)'
_computing_structure_solution 'SHELXS-97 (Sheldrick, 1990)'
_diffrn_ambient_temperature 293(2)
_diffrn_detector_area_resol_mean 5.3127
_diffrn_measured_fraction_theta_full 0.967
_diffrn_measured_fraction_theta_max 0.967
_diffrn_measurement_device_type 'SuperNova, Dual, Cu at zero, AtlasS2'
_diffrn_measurement_method '\w scans'
_diffrn_radiation_monochromator graphite
_diffrn_radiation_source 'fine-focus sealed tube'
_diffrn_radiation_type CuK\a
_diffrn_radiation_wavelength 1.54184
_diffrn_reflns_av_R_equivalents 0.0353
_diffrn_reflns_av_sigmaI/netI 0.0462
_diffrn_reflns_limit_h_max 8
_diffrn_reflns_limit_h_min -8
_diffrn_reflns_limit_k_max 6
_diffrn_reflns_limit_k_min -9
_diffrn_reflns_limit_l_max 15
_diffrn_reflns_limit_l_min -14
_diffrn_reflns_number 3680
_diffrn_reflns_theta_full 74.69
_diffrn_reflns_theta_max 74.69
_diffrn_reflns_theta_min 6.57
_exptl_absorpt_coefficient_mu 0.673
_exptl_absorpt_correction_T_max 1.00000
_exptl_absorpt_correction_T_min 0.83322
_exptl_absorpt_correction_type multi-scan
_exptl_crystal_colour colourless
_exptl_crystal_density_diffrn 1.319
_exptl_crystal_density_method 'not measured'
_exptl_crystal_description plate
_exptl_crystal_F_000 240
_exptl_crystal_size_max 0.080
_exptl_crystal_size_mid 0.040
_exptl_crystal_size_min 0.020
_refine_diff_density_max 0.750
_refine_diff_density_min -0.394
_refine_diff_density_rms 0.115
_refine_ls_extinction_method none
_refine_ls_goodness_of_fit_ref 1.013
_refine_ls_hydrogen_treatment constr
_refine_ls_matrix_type full
_refine_ls_number_parameters 154
_refine_ls_number_reflns 2251
_refine_ls_number_restraints 0
_refine_ls_restrained_S_all 1.013
_refine_ls_R_factor_all 0.0794
_refine_ls_R_factor_gt 0.0666
_refine_ls_shift/su_max 0.000
_refine_ls_shift/su_mean 0.000
_refine_ls_structure_factor_coef Fsqd
_refine_ls_weighting_details 'calc w=1/[\s^2^(Fo^2^)+(0.1699P)^2^+0.3500P] where P=(Fo^2^+2Fc^2^)/3'
_refine_ls_weighting_scheme calc
_refine_ls_wR_factor_gt 0.2255
_refine_ls_wR_factor_ref 0.2410
_reflns_number_gt 1811
_reflns_number_total 2251
_reflns_threshold_expression >2sigma(I)
_cod_data_source_file jo8b01206_si_008.cif
_cod_data_source_block a
_cod_depositor_comments
;
The following automatic conversions were performed:

data item '_symmetry_cell_setting' value 'Triclinic' was changed to
'triclinic' in accordance with the
/home/data/users/saulius/crontab/automatic-downloads/current/ACS/lib/dictionaries/cif_core.dic
dictionary named 'cif_core.dic' version 2.4.2 last updated on
2011-04-26.

Automatic conversion script
Id: cif_fix_values 6909 2019-04-08 15:41:33Z antanas 
;
_cod_original_cell_volume 569.62(5)
_cod_original_sg_symbol_H-M P-1
_cod_database_code 4035369

loop_
_symmetry_equiv_pos_as_xyz
'x, y, z'
'-x, -y, -z'

loop_
_atom_site_label
_atom_site_type_symbol
_atom_site_fract_x
_atom_site_fract_y
_atom_site_fract_z
_atom_site_U_iso_or_equiv
_atom_site_adp_type
_atom_site_occupancy
_atom_site_symmetry_multiplicity
_atom_site_calc_flag
_atom_site_refinement_flags
O1 O 0.7425(3) 0.6677(2) 0.54715(15) 0.0182(5) Uani 1 1 d .
N1 N 0.7506(3) 0.3715(3) 0.52928(17) 0.0130(5) Uani 1 1 d .
N2 N 0.7197(4) -0.1060(3) 0.22145(18) 0.0226(5) Uani 1 1 d .
C1 C 0.7723(4) 0.3914(3) 0.6470(2) 0.0165(5) Uani 1 1 d .
H1A H 0.7698 0.4990 0.6894 0.020 Uiso 1 1 calc R
C2 C 0.7972(4) 0.2581(3) 0.7016(2) 0.0179(5) Uani 1 1 d .
H2A H 0.8115 0.2738 0.7807 0.022 Uiso 1 1 calc R
C3 C 0.8016(4) 0.0933(3) 0.6370(2) 0.0169(5) Uani 1 1 d .
H3A H 0.8198 0.0009 0.6737 0.020 Uiso 1 1 calc R
C4 C 0.7790(4) 0.0725(3) 0.5212(2) 0.0153(5) Uani 1 1 d .
H4A H 0.7832 -0.0343 0.4791 0.018 Uiso 1 1 calc R
C5 C 0.7489(3) 0.2110(3) 0.4631(2) 0.0134(5) Uani 1 1 d .
C6 C 0.7185(4) 0.1927(3) 0.3433(2) 0.0152(5) Uani 1 1 d .
C7 C 0.6859(4) 0.3340(3) 0.2899(2) 0.0149(5) Uani 1 1 d .
C8 C 0.6944(4) 0.4951(3) 0.3581(2) 0.0156(5) Uani 1 1 d .
H8A H 0.6766 0.5885 0.3223 0.019 Uiso 1 1 calc R
C9 C 0.7291(3) 0.5265(3) 0.4804(2) 0.0147(5) Uani 1 1 d .
C10 C 0.7202(4) 0.0280(3) 0.2760(2) 0.0168(5) Uani 1 1 d .
C11 C 0.6321(4) 0.3022(4) 0.1592(2) 0.0195(6) Uani 1 1 d .
H11A H 0.7285 0.2611 0.1326 0.023 Uiso 1 1 calc R
H11B H 0.6568 0.4263 0.1396 0.023 Uiso 1 1 calc R
C12 C 0.3924(4) 0.1432(4) 0.0960(2) 0.0206(6) Uani 1 1 d .
H12A H 0.3688 0.1165 0.0124 0.025 Uiso 1 1 calc R
H12B H 0.3675 0.0213 0.1186 0.025 Uiso 1 1 calc R
C13 C 0.2250(4) 0.2026(4) 0.1223(2) 0.0196(6) Uani 1 1 d .
H13A H 0.2641 0.2521 0.2062 0.024 Uiso 1 1 calc R
H13B H 0.0821 0.0858 0.0964 0.024 Uiso 1 1 calc R
C14 C 0.2113(5) 0.3619(4) 0.0629(2) 0.0259(6) Uani 1 1 d .
H14A H 0.1045 0.3933 0.0823 0.039 Uiso 1 1 calc R
H14B H 0.1693 0.3128 -0.0203 0.039 Uiso 1 1 calc R
H14C H 0.3515 0.4792 0.0894 0.039 Uiso 1 1 calc R

loop_
_atom_site_aniso_label
_atom_site_aniso_U_11
_atom_site_aniso_U_22
_atom_site_aniso_U_33
_atom_site_aniso_U_23
_atom_site_aniso_U_13
_atom_site_aniso_U_12
O1 0.0183(9) 0.0134(8) 0.0241(9) 0.0018(6) 0.0044(7) 0.0105(7)
N1 0.0129(9) 0.0121(9) 0.0165(10) 0.0030(7) 0.0033(7) 0.0090(7)
N2 0.0294(12) 0.0240(11) 0.0194(10) 0.0039(8) 0.0062(9) 0.0182(9)
C1 0.0148(10) 0.0157(11) 0.0191(12) 0.0006(9) 0.0045(9) 0.0088(9)
C2 0.0180(11) 0.0194(11) 0.0178(11) 0.0042(9) 0.0058(9) 0.0102(9)
C3 0.0144(11) 0.0141(11) 0.0224(12) 0.0057(9) 0.0037(9) 0.0076(9)
C4 0.0122(10) 0.0135(10) 0.0210(11) 0.0034(8) 0.0039(8) 0.0077(8)
C5 0.0104(10) 0.0109(10) 0.0195(12) 0.0020(8) 0.0037(8) 0.0066(9)
C6 0.0129(10) 0.0140(11) 0.0199(12) 0.0020(9) 0.0045(9) 0.0084(9)
C7 0.0107(10) 0.0161(11) 0.0185(11) 0.0057(9) 0.0035(8) 0.0070(9)
C8 0.0151(10) 0.0142(11) 0.0223(12) 0.0082(9) 0.0042(9) 0.0108(9)
C9 0.0100(10) 0.0114(10) 0.0233(12) 0.0036(9) 0.0034(8) 0.0066(8)
C10 0.0164(11) 0.0186(11) 0.0172(11) 0.0052(9) 0.0034(9) 0.0104(9)
C11 0.0221(12) 0.0237(12) 0.0200(12) 0.0098(9) 0.0088(10) 0.0152(10)
C12 0.0257(13) 0.0211(11) 0.0149(11) 0.0026(9) 0.0031(9) 0.0131(10)
C13 0.0187(11) 0.0217(12) 0.0165(11) 0.0019(9) 0.0022(9) 0.0103(9)
C14 0.0272(13) 0.0296(14) 0.0257(13) 0.0077(11) 0.0057(11) 0.0187(11)

loop_
_atom_type_symbol
_atom_type_description
_atom_type_scat_dispersion_real
_atom_type_scat_dispersion_imag
_atom_type_scat_source
C C 0.0181 0.0091 'International Tables Vol C Tables 4.2.6.8 and 6.1.1.4'
H H 0.0000 0.0000 'International Tables Vol C Tables 4.2.6.8 and 6.1.1.4'
N N 0.0311 0.0180 'International Tables Vol C Tables 4.2.6.8 and 6.1.1.4'
O O 0.0492 0.0322 'International Tables Vol C Tables 4.2.6.8 and 6.1.1.4'

loop_
_geom_angle_atom_site_label_1
_geom_angle_atom_site_label_2
_geom_angle_atom_site_label_3
_geom_angle
C1 N1 C5 120.78(19)
C1 N1 C9 116.52(19)
C5 N1 C9 122.70(19)
C2 C1 N1 121.4(2)
C2 C1 H1A 119.3
N1 C1 H1A 119.3
C1 C2 C3 119.5(2)
C1 C2 H2A 120.3
C3 C2 H2A 120.3
C4 C3 C2 119.3(2)
C4 C3 H3A 120.3
C2 C3 H3A 120.3
C3 C4 C5 121.3(2)
C3 C4 H4A 119.4
C5 C4 H4A 119.4
N1 C5 C6 118.9(2)
N1 C5 C4 117.7(2)
C6 C5 C4 123.3(2)
C5 C6 C7 120.7(2)
C5 C6 C10 118.5(2)
C7 C6 C10 120.7(2)
C8 C7 C6 119.2(2)
C8 C7 C11 120.6(2)
C6 C7 C11 120.2(2)
C7 C8 C9 123.4(2)
C7 C8 H8A 118.3
C9 C8 H8A 118.3
O1 C9 C8 127.2(2)
O1 C9 N1 117.9(2)
C8 C9 N1 114.90(19)
N2 C10 C6 179.4(2)
C7 C11 C12 111.34(19)
C7 C11 H11A 109.4
C12 C11 H11A 109.4
C7 C11 H11B 109.4
C12 C11 H11B 109.4
H11A C11 H11B 108.0
C13 C12 C11 113.76(19)
C13 C12 H12A 108.8
C11 C12 H12A 108.8
C13 C12 H12B 108.8
C11 C12 H12B 108.8
H12A C12 H12B 107.7
C12 C13 C14 113.0(2)
C12 C13 H13A 109.0
C14 C13 H13A 109.0
C12 C13 H13B 109.0
C14 C13 H13B 109.0
H13A C13 H13B 107.8
C13 C14 H14A 109.5
C13 C14 H14B 109.5
H14A C14 H14B 109.5
C13 C14 H14C 109.5
H14A C14 H14C 109.5
H14B C14 H14C 109.5

loop_
_geom_bond_atom_site_label_1
_geom_bond_atom_site_label_2
_geom_bond_distance
O1 C9 1.227(3)
N1 C1 1.383(3)
N1 C5 1.383(3)
N1 C9 1.457(3)
N2 C10 1.153(3)
C1 C2 1.349(4)
C1 H1A 0.9300
C2 C3 1.424(3)
C2 H2A 0.9300
C3 C4 1.359(3)
C3 H3A 0.9300
C4 C5 1.422(3)
C4 H4A 0.9300
C5 C6 1.402(3)
C6 C7 1.417(3)
C6 C10 1.429(3)
C7 C8 1.374(3)
C7 C11 1.508(3)
C8 C9 1.420(3)
C8 H8A 0.9300
C11 C12 1.541(3)
C11 H11A 0.9700
C11 H11B 0.9700
C12 C13 1.533(3)
C12 H12A 0.9700
C12 H12B 0.9700
C13 C14 1.535(4)
C13 H13A 0.9700
C13 H13B 0.9700
C14 H14A 0.9600
C14 H14B 0.9600
C14 H14C 0.9600

loop_
_geom_torsion_atom_site_label_1
_geom_torsion_atom_site_label_2
_geom_torsion_atom_site_label_3
_geom_torsion_atom_site_label_4
_geom_torsion
C5 N1 C1 C2 1.4(3)
C9 N1 C1 C2 -178.80(19)
N1 C1 C2 C3 0.1(4)
C1 C2 C3 C4 -0.5(3)
C2 C3 C4 C5 -0.6(3)
C1 N1 C5 C6 177.70(19)
C9 N1 C5 C6 -2.1(3)
C1 N1 C5 C4 -2.4(3)
C9 N1 C5 C4 177.81(18)
C3 C4 C5 N1 2.0(3)
C3 C4 C5 C6 -178.1(2)
N1 C5 C6 C7 -1.1(3)
C4 C5 C6 C7 179.0(2)
N1 C5 C6 C10 179.13(19)
C4 C5 C6 C10 -0.8(3)
C5 C6 C7 C8 3.0(3)
C10 C6 C7 C8 -177.3(2)
C5 C6 C7 C11 -174.2(2)
C10 C6 C7 C11 5.5(3)
C6 C7 C8 C9 -1.7(3)
C11 C7 C8 C9 175.5(2)
C7 C8 C9 O1 178.6(2)
C7 C8 C9 N1 -1.3(3)
C1 N1 C9 O1 3.5(3)
C5 N1 C9 O1 -176.71(19)
C1 N1 C9 C8 -176.52(18)
C5 N1 C9 C8 3.3(3)
C5 C6 C10 N2 92(25)
C7 C6 C10 N2 -88(25)
C8 C7 C11 C12 -101.6(2)
C6 C7 C11 C12 75.5(3)
C7 C11 C12 C13 64.8(3)
C11 C12 C13 C14 72.9(3)
